data_7023194
loop_
_publ_author_name
'Savard, Didier'
'Leznoff, Daniel B.'

_publ_section_title
;
 Synthesis, structure and light scattering properties of
 tetraalkylammonium metal isothiocyanate salts.
;
_journal_issue 42
_journal_name_full 'Dalton transactions (Cambridge, England : 2003)'
_journal_page_first 14982
_journal_page_last 14991
_journal_paper_doi 10.1039/c3dt50974e
_journal_volume 42
_journal_year 2013
_chemical_formula_moiety 'C22 H48 Mn1 N10 S6'
_chemical_formula_sum 'C22 H48 Mn N10 S6'
_chemical_formula_weight 700.01
_space_group_IT_number 14
_symmetry_cell_setting monoclinic
_symmetry_space_group_name_Hall '-P 2yn'
_symmetry_space_group_name_H-M 'P 1 21/n 1'
_cell_angle_alpha 90
_cell_angle_beta 90.076(2)
_cell_angle_gamma 90
_cell_formula_units_Z 2
_cell_length_a 12.5278(6)
_cell_length_b 12.4262(6)
_cell_length_c 12.5900(6)
_cell_measurement_reflns_used 6378
_cell_measurement_temperature 299(2)
_cell_measurement_theta_max 46.96
_cell_measurement_theta_min 3.15
_cell_volume 1959.92(16)
_computing_cell_refinement 'USER DEFINED CELL REFINEMENT'
_computing_data_collection 'USER DEFINED DATA COLLECTION'
_computing_data_reduction 'USER DEFINED DATA REDUCTION'
_computing_molecular_graphics 'CAMERON (Watkin et al., 1996)'
_computing_publication_material 'CRYSTALS (Betteridge et al., 2003)'
_computing_structure_refinement 'CRYSTALS (Betteridge et al., 2003)'
_computing_structure_solution 'SIR92 (Altomare et al., 1994)'
_diffrn_ambient_temperature 293
_diffrn_measured_fraction_theta_full 0.968
_diffrn_measured_fraction_theta_max 0.877
_diffrn_measurement_device Serial
_diffrn_measurement_device_type Unknown
_diffrn_measurement_method \w/2\q
_diffrn_radiation_monochromator graphite
_diffrn_radiation_type 'Mo K\a'
_diffrn_radiation_wavelength 0.71073
_diffrn_reflns_av_R_equivalents 0.044
_diffrn_reflns_limit_h_max 16
_diffrn_reflns_limit_h_min -15
_diffrn_reflns_limit_k_max 16
_diffrn_reflns_limit_k_min 0
_diffrn_reflns_limit_l_max 16
_diffrn_reflns_limit_l_min 0
_diffrn_reflns_number 4293
_diffrn_reflns_theta_full 25.205
_diffrn_reflns_theta_max 28.349
_diffrn_reflns_theta_min 2.292
_diffrn_standards_number 0
_exptl_absorpt_coefficient_mu 0.683
_exptl_absorpt_correction_T_max 0.7493
_exptl_absorpt_correction_T_min 0.5309
_exptl_absorpt_correction_type multi-scan
_exptl_absorpt_process_details 'SADABS (Siemens, 1996)'
_exptl_crystal_colour purple
_exptl_crystal_density_diffrn 1.186
_exptl_crystal_density_method 'not measured'
_exptl_crystal_description plate
_exptl_crystal_F_000 742
_exptl_crystal_size_max 0.17
_exptl_crystal_size_mid 0.15
_exptl_crystal_size_min 0.06
_refine_diff_density_max 0.54
_refine_diff_density_min -0.32
_refine_ls_extinction_method None
_refine_ls_goodness_of_fit_ref 1.0799
_refine_ls_hydrogen_treatment constr
_refine_ls_matrix_type full
_refine_ls_number_parameters 179
_refine_ls_number_reflns 1442
_refine_ls_number_restraints 6
_refine_ls_R_factor_all 0.1993
_refine_ls_R_factor_gt 0.0948
_refine_ls_shift/su_max 0.0000637
_refine_ls_shift/su_mean 0.0000069
_refine_ls_structure_factor_coef F
_refine_ls_weighting_details
;
 Method, part 1, Chebychev polynomial, (Watkin, 1994, Prince, 1982) 
 [weight] = 1.0/[A~0~*T~0~(x)+A~1~*T~1~(x) ... +A~n-1~]*T~n-1~(x)] 
 where A~i~ are the Chebychev coefficients listed below and x= Fcalc/Fmax 
 Method = Robust Weighting (Prince, 1982) 
 W = [weight] * [1-(deltaF/6*sigmaF)^2^]^2^ 
 A~i~ are: 
 0.820 0.929 0.727 0.363 0.229 
;
_refine_ls_weighting_scheme calc
_refine_ls_wR_factor_all 0.1577
_refine_ls_wR_factor_gt 0.0910
_refine_ls_wR_factor_ref 0.0879
_reflns_limit_h_max 16
_reflns_limit_h_min -15
_reflns_limit_k_max 16
_reflns_limit_k_min 0
_reflns_limit_l_max 16
_reflns_limit_l_min 0
_reflns_number_gt 1559
_reflns_number_total 4293
_reflns_threshold_expression I>2.0\s(I)
_oxford_refine_ls_r_factor_ref 0.0891
_oxford_refine_ls_scale 0.1783(9)
_oxford_reflns_number_all 4293
_oxford_reflns_threshold_expression_ref I>2.5\s(I)
_cod_data_source_file c3dt50974e.txt
_cod_data_source_block C22H48MnN10S6
_cod_depositor_comments
;
The following automatic conversions were performed:

'_symmetry_cell_setting' value 'Monoclinic' changed to 'monoclinic'
according to /home/saulius/struct/CIF-dictionaries/cif_core.dic
dictionary named 'cif_core.dic' version 2.4.2 from
2011-04-26.

'_exptl_absorpt_correction_type' value 'Multi-scan'
changed to 'multi-scan' according to
/home/saulius/struct/CIF-dictionaries/cif_core.dic dictionary named
'cif_core.dic' version 2.4.2 from 2011-04-26.

Automatic conversion script
Id: cif_fix_values 1891 2012-01-12 08:04:46Z andrius 
;
_cod_original_sg_symbol_H-M 'P 1 21/n 1 '
_cod_original_formula_sum 'C22 H48 Mn1 N10 S6'
_cod_database_code 7023194

loop_
_symmetry_equiv_pos_as_xyz
x,y,z
-x,-y,-z
-x+1/2,y+1/2,-z+1/2
x+1/2,-y+1/2,z+1/2

loop_
_atom_site_label
_atom_site_type_symbol
_atom_site_fract_x
_atom_site_fract_y
_atom_site_fract_z
_atom_site_U_iso_or_equiv
_atom_site_occupancy
_atom_site_adp_type
_atom_site_refinement_flags_posn
Mn1 Mn 0.5000 0.5000 0.0000 0.0630 1.0000 Uani S
S1 S 0.5242(5) 0.5929(6) 0.3774(3) 0.2217 1.0000 Uani .
S2 S 0.1184(3) 0.5997(4) -0.0080(4) 0.1574 1.0000 Uani .
S3 S 0.4062(4) 0.1154(2) 0.0388(4) 0.1532 1.0000 Uani .
N1 N 0.5090(7) 0.5367(7) 0.1709(7) 0.0960 1.0000 Uani .
N2 N 0.3301(7) 0.5490(7) -0.0002(7) 0.0985 1.0000 Uani .
N3 N 0.4498(7) 0.3320(7) 0.0343(7) 0.0890 1.0000 Uani .
N4 N 0.1967(7) 0.3416(6) 0.2916(7) 0.0911 1.0000 Uani D
N5 N 0.6718(8) 0.2323(11) 0.3023(10) 0.1361 1.0000 Uani D
C1 C 0.5158(8) 0.5599(8) 0.2563(9) 0.0865 1.0000 Uani .
C2 C 0.2431(8) 0.5715(8) -0.0045(8) 0.0792 1.0000 Uani .
C3 C 0.4310(7) 0.2434(9) 0.0371(7) 0.0766 1.0000 Uani .
C4 C 0.2406(16) 0.2459(12) 0.2450(16) 0.2222 1.0000 Uani D
C5 C 0.2791(15) 0.4131(18) 0.317(3) 0.3432 1.0000 Uani D
C6 C 0.145(3) 0.4060(19) 0.222(2) 0.3688 1.0000 Uani .
C7 C 0.134(2) 0.3177(15) 0.376(2) 0.3279 1.0000 Uani .
C8 C 0.740(2) 0.312(2) 0.263(2) 0.3461 1.0000 Uani D
C9 C 0.581(3) 0.270(3) 0.351(4) 0.4990 1.0000 Uani D
C10 C 0.640(4) 0.164(4) 0.221(3) 0.6118 1.0000 Uani D
C11 C 0.724(2) 0.1701(19) 0.368(2) 0.3770 1.0000 Uani D
H43 H 0.1850 0.1965 0.2289 0.25(3) 1.0000 Uiso R
H42 H 0.2897 0.2133 0.2928 0.25(3) 1.0000 Uiso R
H41 H 0.2766 0.2652 0.1814 0.25(3) 1.0000 Uiso R
H53 H 0.2490 0.4755 0.3484 0.38(3) 1.0000 Uiso R
H52 H 0.3283 0.3810 0.3647 0.38(3) 1.0000 Uiso R
H51 H 0.3153 0.4328 0.2533 0.38(3) 1.0000 Uiso R
H83 H 0.8103 0.2840 0.2654 0.36(3) 1.0000 Uiso R
H82 H 0.7345 0.3731 0.3074 0.36(3) 1.0000 Uiso R
H81 H 0.7224 0.3312 0.1919 0.36(3) 1.0000 Uiso R
H63 H 0.1958 0.4209 0.1675 0.41(3) 1.0000 Uiso R
H62 H 0.1228 0.4716 0.2535 0.41(3) 1.0000 Uiso R
H61 H 0.0850 0.3707 0.1913 0.41(3) 1.0000 Uiso R
H73 H 0.1674 0.2726 0.4268 0.42(3) 1.0000 Uiso R
H72 H 0.1115 0.3826 0.4088 0.42(3) 1.0000 Uiso R
H71 H 0.0737 0.2817 0.3466 0.42(3) 1.0000 Uiso R
H113 H 0.6849 0.1118 0.3978 0.42(3) 1.0000 Uiso R
H112 H 0.7528 0.2130 0.4233 0.42(3) 1.0000 Uiso R
H111 H 0.7799 0.1428 0.3251 0.42(3) 1.0000 Uiso R
H91 H 0.5978 0.3160 0.4088 0.64(3) 1.0000 Uiso R
H92 H 0.5426 0.3091 0.2986 0.64(3) 1.0000 Uiso R
H93 H 0.5391 0.2114 0.3753 0.64(3) 1.0000 Uiso R
H101 H 0.7012 0.1346 0.1870 0.73(3) 1.0000 Uiso R
H102 H 0.6005 0.2055 0.1713 0.73(3) 1.0000 Uiso R
H103 H 0.5970 0.1079 0.2480 0.73(3) 1.0000 Uiso R

loop_
_atom_site_aniso_label
_atom_site_aniso_U_11
_atom_site_aniso_U_22
_atom_site_aniso_U_33
_atom_site_aniso_U_23
_atom_site_aniso_U_13
_atom_site_aniso_U_12
Mn1 0.0640(10) 0.0627(10) 0.0622(10) -0.0015(12) 0.0000(8) 0.0014(11)
S1 0.253(6) 0.332(8) 0.080(2) -0.054(4) -0.006(3) 0.001(5)
S2 0.0717(19) 0.221(4) 0.179(4) -0.012(3) -0.005(2) 0.031(2)
S3 0.201(4) 0.0709(18) 0.188(4) 0.013(2) 0.059(3) -0.013(2)
N1 0.108(6) 0.112(7) 0.069(5) -0.010(5) -0.004(5) -0.006(5)
N2 0.073(6) 0.096(6) 0.126(7) -0.006(5) 0.009(6) -0.001(5)
N3 0.103(6) 0.065(5) 0.099(6) 0.005(5) -0.004(5) -0.006(5)
N4 0.103(6) 0.059(5) 0.112(6) 0.001(5) 0.050(5) 0.003(5)
N5 0.087(6) 0.184(11) 0.137(9) 0.062(9) -0.005(7) 0.004(7)
C1 0.107(8) 0.087(7) 0.066(7) 0.002(6) 0.016(6) -0.016(6)
C2 0.068(6) 0.072(6) 0.097(7) 0.006(5) 0.007(6) -0.007(5)
C3 0.075(6) 0.084(7) 0.070(6) 0.010(6) 0.021(5) 0.019(6)
C4 0.24(2) 0.150(14) 0.28(2) -0.114(15) 0.069(17) 0.015(13)
C5 0.165(19) 0.22(2) 0.65(6) -0.17(3) 0.12(3) -0.079(18)
C6 0.63(7) 0.20(2) 0.28(3) 0.05(2) -0.21(4) 0.08(3)
C7 0.39(3) 0.177(18) 0.42(4) 0.05(2) 0.34(3) 0.032(19)
C8 0.36(4) 0.34(4) 0.34(4) 0.11(3) 0.15(3) -0.08(3)
C9 0.33(4) 0.40(5) 0.77(9) 0.14(6) 0.37(6) 0.17(4)
C10 0.65(10) 0.90(13) 0.29(4) -0.14(6) -0.13(5) -0.31(9)
C11 0.42(5) 0.30(3) 0.41(4) 0.16(3) -0.28(4) 0.03(3)

loop_
_geom_angle_atom_site_label_1
_geom_angle_site_symmetry_1
_geom_angle_atom_site_label_2
_geom_angle_atom_site_label_3
_geom_angle_site_symmetry_3
_geom_angle
_geom_angle_publ_flag
N2 2_665 Mn1 N1 2_665 89.6(3) yes
N2 2_665 Mn1 N3 2_665 89.2(3) yes
N1 2_665 Mn1 N3 2_665 91.1(3) yes
N2 2_665 Mn1 N1 . 90.4(3) yes
N1 2_665 Mn1 N1 . 179.995 yes
N3 2_665 Mn1 N1 . 88.9(3) yes
N2 2_665 Mn1 N2 . 179.995 yes
N1 2_665 Mn1 N2 . 90.4(3) yes
N3 2_665 Mn1 N2 . 90.8(3) yes
N1 . Mn1 N2 . 89.6(3) yes
N2 2_665 Mn1 N3 . 90.8(3) yes
N1 2_665 Mn1 N3 . 88.9(3) yes
N3 2_665 Mn1 N3 . 179.995 yes
N1 . Mn1 N3 . 91.1(3) yes
N2 . Mn1 N3 . 89.2(3) yes
Mn1 . N1 C1 . 176.7(9) yes
Mn1 . N2 C2 . 176.9(9) yes
Mn1 . N3 C3 . 169.5(9) yes
C4 . N4 C5 . 109.6(13) yes
C4 . N4 C6 . 113.9(16) yes
C5 . N4 C6 . 97.1(17) yes
C4 . N4 C7 . 111.2(13) yes
C5 . N4 C7 . 113.1(19) yes
C6 . N4 C7 . 111.2(20) yes
C8 . N5 C9 . 115(2) yes
C8 . N5 C10 . 110(2) yes
C9 . N5 C10 . 108(3) yes
C8 . N5 C11 . 110.0(19) yes
C9 . N5 C11 . 109(2) yes
C10 . N5 C11 . 104(3) yes
S1 . C1 N1 . 179.5(11) yes
S2 . C2 N2 . 178.0(10) yes
S3 . C3 N3 . 178.5(9) yes
N4 . C4 H43 . 109.9 no
N4 . C4 H42 . 109.9 no
H43 . C4 H42 . 109.5 no
N4 . C4 H41 . 108.6 no
H43 . C4 H41 . 109.5 no
H42 . C4 H41 . 109.5 no
N4 . C5 H53 . 108.6 no
N4 . C5 H52 . 110.7 no
H53 . C5 H52 . 109.5 no
N4 . C5 H51 . 109.1 no
H53 . C5 H51 . 109.5 no
H52 . C5 H51 . 109.5 no
N4 . C6 H63 . 105.1 no
N4 . C6 H62 . 111.8 no
H63 . C6 H62 . 109.5 no
N4 . C6 H61 . 111.4 no
H63 . C6 H61 . 109.5 no
H62 . C6 H61 . 109.5 no
N4 . C7 H73 . 113.8 no
N4 . C7 H72 . 109.2 no
H73 . C7 H72 . 109.5 no
N4 . C7 H71 . 105.3 no
H73 . C7 H71 . 109.5 no
H72 . C7 H71 . 109.5 no
N5 . C8 H83 . 107.6 no
N5 . C8 H82 . 108.5 no
H83 . C8 H82 . 109.5 no
N5 . C8 H81 . 112.3 no
H83 . C8 H81 . 109.5 no
H82 . C8 H81 . 109.5 no
N5 . C9 H91 . 111.6 no
N5 . C9 H92 . 106.7 no
H91 . C9 H92 . 109.5 no
N5 . C9 H93 . 110.1 no
H91 . C9 H93 . 109.5 no
H92 . C9 H93 . 109.5 no
N5 . C10 H101 . 110.1 no
N5 . C10 H102 . 107.9 no
H101 . C10 H102 . 109.5 no
N5 . C10 H103 . 110.4 no
H101 . C10 H103 . 109.5 no
H102 . C10 H103 . 109.5 no
N5 . C11 H113 . 116.5 no
N5 . C11 H112 . 108.8 no
H113 . C11 H112 . 109.5 no
N5 . C11 H111 . 102.8 no
H113 . C11 H111 . 109.5 no
H112 . C11 H111 . 109.5 no

loop_
_geom_bond_atom_site_label_1
_geom_bond_atom_site_label_2
_geom_bond_site_symmetry_2
_geom_bond_distance
_geom_bond_publ_flag
Mn1 N2 2_665 2.214(9) yes
Mn1 N1 2_665 2.202(9) yes
Mn1 N3 2_665 2.223(8) yes
Mn1 N1 . 2.202(9) yes
Mn1 N2 . 2.214(9) yes
Mn1 N3 . 2.223(8) yes
S1 C1 . 1.582(12) yes
S2 C2 . 1.602(11) yes
S3 C3 . 1.621(11) yes
N1 C1 . 1.117(11) yes
N2 C2 . 1.126(11) yes
N3 C3 . 1.126(11) yes
N4 C4 . 1.436(12) yes
N4 C5 . 1.399(14) yes
N4 C6 . 1.356(19) yes
N4 C7 . 1.353(16) yes
N5 C8 . 1.393(15) yes
N5 C9 . 1.371(15) yes
N5 C10 . 1.384(17) yes
N5 C11 . 1.305(13) yes
C4 H43 . 0.950 no
C4 H42 . 0.950 no
C4 H41 . 0.950 no
C5 H53 . 0.950 no
C5 H52 . 0.950 no
C5 H51 . 0.950 no
C6 H63 . 0.950 no
C6 H62 . 0.950 no
C6 H61 . 0.950 no
C7 H73 . 0.950 no
C7 H72 . 0.950 no
C7 H71 . 0.950 no
C8 H83 . 0.950 no
C8 H82 . 0.950 no
C8 H81 . 0.950 no
C9 H91 . 0.950 no
C9 H92 . 0.950 no
C9 H93 . 0.950 no
C10 H101 . 0.950 no
C10 H102 . 0.950 no
C10 H103 . 0.950 no
C11 H113 . 0.950 no
C11 H112 . 0.950 no
C11 H111 . 0.950 no
